data_7003162
loop_
_publ_author_name
'Cao, Jianfang'
'Liu, Shuxia'
'Cao, Ruige'
'Xie, Linhua'
'Ren, Yuanhang'
'Gao, Chaoying'
'Xu, Lin'

_publ_section_title
;
 Organic--inorganic hybrids assembled by bis(undecatungstophosphate)
 lanthanates and dinuclear copper(ii)--oxalate complexes
;
_journal_issue 1
_journal_name_full 'Dalton Transactions'
_journal_page_first 115
_journal_paper_doi 10.1039/b713275a
_journal_year 2008
_chemical_formula_moiety 'C22 H67 Cu2 Gd K2 N4 O104 P2 W22'
_chemical_formula_sum 'C22 H67 Cu2 Gd K2 N4 O104 P2 W22'
_chemical_formula_weight 6520.97
_chemical_name_systematic
;
?
;
_space_group_IT_number 15
_symmetry_cell_setting monoclinic
_symmetry_space_group_name_Hall '-C 2yc'
_symmetry_space_group_name_H-M 'C 1 2/c 1'
_atom_sites_solution_hydrogens geom
_atom_sites_solution_primary direct
_atom_sites_solution_secondary difmap
_audit_creation_method SHELXL-97
_cell_angle_alpha 90.00
_cell_angle_beta 99.707(7)
_cell_angle_gamma 90.00
_cell_formula_units_Z 4
_cell_length_a 14.747(5)
_cell_length_b 20.484(5)
_cell_length_c 38.466(10)
_cell_measurement_reflns_used 7423
_cell_measurement_temperature 273(2)
_cell_measurement_theta_max 28.23
_cell_measurement_theta_min 2.18
_cell_volume 11453(6)
_computing_cell_refinement 'Bruker SMART'
_computing_data_collection 'Bruker SMART'
_computing_data_reduction 'Bruker SAINT'
_computing_molecular_graphics 'Bruker SHELXTL'
_computing_publication_material 'Bruker SHELXTL'
_computing_structure_refinement 'SHELXL-97 (Sheldrick, 1997)'
_computing_structure_solution 'SHELXS-97 (Sheldrick, 1990)'
_diffrn_ambient_temperature 273(2)
_diffrn_measured_fraction_theta_full 0.990
_diffrn_measured_fraction_theta_max 0.990
_diffrn_measurement_device_type 'CCD area detector'
_diffrn_measurement_method 'phi and omega scans'
_diffrn_radiation_monochromator graphite
_diffrn_radiation_source 'fine-focus sealed tube'
_diffrn_radiation_type MoK\a
_diffrn_radiation_wavelength 0.71073
_diffrn_reflns_av_R_equivalents 0.1075
_diffrn_reflns_av_sigmaI/netI 0.1057
_diffrn_reflns_limit_h_max 17
_diffrn_reflns_limit_h_min -17
_diffrn_reflns_limit_k_max 24
_diffrn_reflns_limit_k_min -22
_diffrn_reflns_limit_l_max 46
_diffrn_reflns_limit_l_min -44
_diffrn_reflns_number 28876
_diffrn_reflns_theta_full 25.60
_diffrn_reflns_theta_max 25.60
_diffrn_reflns_theta_min 1.72
_exptl_absorpt_coefficient_mu 23.139
_exptl_absorpt_correction_type none
_exptl_crystal_colour blue
_exptl_crystal_density_diffrn 3.782
_exptl_crystal_density_method 'not measured'
_exptl_crystal_description block
_exptl_crystal_F_000 11508
_exptl_crystal_size_max 0.12
_exptl_crystal_size_mid 0.11
_exptl_crystal_size_min 0.10
_refine_diff_density_max 2.713
_refine_diff_density_min -3.537
_refine_diff_density_rms 0.402
_refine_ls_extinction_method none
_refine_ls_goodness_of_fit_ref 0.951
_refine_ls_matrix_type full
_refine_ls_number_parameters 608
_refine_ls_number_reflns 10692
_refine_ls_number_restraints 0
_refine_ls_restrained_S_all 0.951
_refine_ls_R_factor_all 0.0681
_refine_ls_R_factor_gt 0.0458
_refine_ls_shift/su_max 0.002
_refine_ls_shift/su_mean 0.000
_refine_ls_structure_factor_coef Fsqd
_refine_ls_weighting_details 'calc w=1/[\s^2^(Fo^2^)+(0.0500P)^2^+0.0000P] where P=(Fo^2^+2Fc^2^)/3'
_refine_ls_weighting_scheme calc
_refine_ls_wR_factor_gt 0.1130
_refine_ls_wR_factor_ref 0.1274
_reflns_number_gt 7208
_reflns_number_total 10692
_reflns_threshold_expression >2sigma(I)
_cod_data_source_file b713275a.txt
_cod_data_source_block compound_4
_cod_depositor_comments
;
The following automatic conversions were performed:
'_symmetry_cell_setting' value 'Monoclinic' changed to 'monoclinic'
according to '/home/saulius/struct/CIF-dictionaries/cif_core.dic'
dictionary named 'cif_core.dic' version 2.4.1 from 2010-06-29.

Automatic conversion script
Id: cif_fix_enum 1527 2010-12-29 10:47:43Z saulius 
;
_cod_original_cell_volume 11453(5)
_cod_original_sg_symbol_H-M C2/c
_cod_database_code 7003162

loop_
_symmetry_equiv_pos_as_xyz
'x, y, z'
'-x, y, -z+1/2'
'x+1/2, y+1/2, z'
'-x+1/2, y+1/2, -z+1/2'
'-x, -y, -z'
'x, -y, z-1/2'
'-x+1/2, -y+1/2, -z'
'x+1/2, -y+1/2, z-1/2'

loop_
_atom_site_label
_atom_site_type_symbol
_atom_site_fract_x
_atom_site_fract_y
_atom_site_fract_z
_atom_site_U_iso_or_equiv
_atom_site_adp_type
_atom_site_occupancy
_atom_site_symmetry_multiplicity
_atom_site_calc_flag
_atom_site_refinement_flags
_atom_site_disorder_assembly
_atom_site_disorder_group
P1 P 0.6882(3) -0.03216(18) 0.85327(10) 0.0271(9) Uani 1 1 d . . .
W1 W 0.46486(5) 0.03990(3) 0.836748(16) 0.02941(16) Uani 1 1 d . . .
W2 W 0.58274(5) -0.18326(3) 0.829444(16) 0.03058(17) Uani 1 1 d . . .
W3 W 0.64394(5) 0.09661(3) 0.790023(16) 0.03283(18) Uani 1 1 d . . .
W4 W 0.60633(5) 0.07034(3) 0.917886(16) 0.03417(18) Uani 1 1 d . . .
W5 W 0.51163(5) -0.08019(3) 0.900195(15) 0.03052(17) Uani 1 1 d . . .
W6 W 0.73992(6) -0.15801(3) 0.916623(17) 0.0402(2) Uani 1 1 d . . .
W7 W 0.74867(5) -0.13079(3) 0.786154(17) 0.03473(18) Uani 1 1 d . . .
W8 W 0.78998(6) 0.12830(3) 0.870590(17) 0.03904(19) Uani 1 1 d . . .
W9 W 0.86182(5) 0.03047(4) 0.808889(18) 0.04118(19) Uani 1 1 d . . .
W10 W 0.83777(6) -0.00720(3) 0.935602(17) 0.0420(2) Uani 1 1 d . . .
W11 W 0.90839(6) -0.10444(4) 0.87284(2) 0.0462(2) Uani 1 1 d . . .
C1 C 0.5477(12) -0.0157(7) 1.0056(4) 0.034(4) Uani 1 1 d . . .
C2 C 0.4554(14) 0.2290(8) 1.0047(5) 0.048(5) Uani 1 1 d . . .
H2 H 0.4068 0.2002 0.9980 0.058 Uiso 1 1 calc R . .
C3 C 0.6102(13) 0.2467(7) 1.0266(4) 0.036(4) Uani 1 1 d . . .
C4 C 0.6988(12) 0.2143(8) 1.0356(4) 0.038(4) Uiso 1 1 d . . .
C5 C 0.7756(16) 0.1184(10) 1.0357(5) 0.059(6) Uani 1 1 d . . .
H5 H 0.7753 0.0744 1.0297 0.071 Uiso 1 1 calc R . .
C6 C 0.5071(16) 0.3367(8) 1.0198(5) 0.056(6) Uani 1 1 d . . .
H6 H 0.4959 0.3806 1.0235 0.068 Uiso 1 1 calc R . .
C7 C 0.4371(16) 0.2958(9) 1.0046(6) 0.073(7) Uani 1 1 d . . .
H7 H 0.3798 0.3122 0.9947 0.087 Uiso 1 1 calc R . .
C8 C 0.5918(16) 0.3115(9) 1.0290(4) 0.056(6) Uani 1 1 d . . .
H8 H 0.6401 0.3396 1.0375 0.068 Uiso 1 1 calc R . .
C9 C 0.7783(16) 0.2476(10) 1.0498(5) 0.059(6) Uani 1 1 d . . .
H9 H 0.7784 0.2920 1.0548 0.071 Uiso 1 1 calc R . .
C10 C 0.8579(15) 0.2098(12) 1.0563(5) 0.060(6) Uani 1 1 d . . .
H10 H 0.9127 0.2314 1.0646 0.072 Uiso 1 1 calc R . .
C11 C 0.8625(16) 0.1476(10) 1.0516(6) 0.062(6) Uani 1 1 d . . .
H11 H 0.9164 0.1237 1.0579 0.074 Uiso 1 1 calc R . .
Cu14 Cu 0.57462(14) 0.11395(8) 1.01176(5) 0.0307(5) Uani 1 1 d . . .
Gd1 Gd 0.5000 -0.06357(5) 0.7500 0.0291(3) Uani 1 2 d S . .
K1 K 0.3345(4) -0.1265(3) 0.81525(13) 0.0770(15) Uani 1 1 d . . .
N1 N 0.5375(10) 0.2057(6) 1.0138(3) 0.034(3) Uani 1 1 d . . .
N2 N 0.6947(9) 0.1516(5) 1.0289(3) 0.029(3) Uani 1 1 d . . .
O1 O 0.6825(8) -0.1891(5) 0.8737(3) 0.033(3) Uani 1 1 d . . .
O2 O 0.5067(8) 0.0895(5) 0.8840(2) 0.034(3) Uani 1 1 d . . .
O3 O 0.6856(8) 0.1201(5) 0.8940(3) 0.038(3) Uani 1 1 d . . .
O4 O 0.5163(8) -0.1361(5) 0.8611(2) 0.034(3) Uani 1 1 d . . .
O5 O 0.4270(7) -0.0252(5) 0.8684(3) 0.032(3) Uani 1 1 d . . .
O6 O 0.8413(8) -0.1376(5) 0.8333(3) 0.043(3) Uani 1 1 d . . .
O7 O 0.7619(7) -0.0602(5) 0.8831(2) 0.031(3) Uani 1 1 d . . .
O8 O 0.8071(8) -0.0460(5) 0.7870(3) 0.037(3) Uani 1 1 d . . .
O9 O 0.6846(8) -0.2008(5) 0.8049(3) 0.039(3) Uani 1 1 d . . .
O10 O 0.5399(8) -0.0040(5) 0.9296(2) 0.035(3) Uani 1 1 d . . .
O11 O 0.6594(7) -0.0840(5) 0.8248(2) 0.029(2) Uani 1 1 d . . .
O12 O 0.6067(7) -0.0093(5) 0.8694(2) 0.029(2) Uani 1 1 d . . .
O13 O 0.9331(9) -0.0493(6) 0.9155(3) 0.047(3) Uani 1 1 d . . .
O14 O 0.5475(8) 0.0963(5) 0.8186(3) 0.034(3) Uani 1 1 d . . .
O15 O 0.8364(9) 0.1996(6) 0.8874(3) 0.053(4) Uani 1 1 d . . .
O16 O 0.5113(8) -0.1531(5) 0.7913(2) 0.033(3) Uani 1 1 d . . .
O17 O 0.6014(7) 0.0252(5) 0.7674(2) 0.032(3) Uani 1 1 d . . .
O18 O 0.6247(8) -0.1167(5) 0.9217(3) 0.039(3) Uani 1 1 d . . .
O19 O 0.8462(8) 0.0660(5) 0.9046(3) 0.042(3) Uani 1 1 d . . .
O20 O 0.4636(7) -0.0189(5) 0.8031(2) 0.031(3) Uani 1 1 d . . .
O21 O 0.7124(9) 0.1558(5) 0.8294(3) 0.046(3) Uani 1 1 d . . .
O22 O 0.7311(7) 0.0282(5) 0.8373(3) 0.032(3) Uani 1 1 d . . .
O23 O 0.8577(8) -0.1663(5) 0.9023(3) 0.046(3) Uani 1 1 d . . .
O24 O 0.7154(9) 0.0240(5) 0.9379(3) 0.043(3) Uani 1 1 d . . .
O25 O 0.5909(10) 0.1225(5) 0.9521(2) 0.050(4) Uani 1 1 d . . .
O26 O 0.4344(9) -0.1181(5) 0.9219(3) 0.046(3) Uani 1 1 d . . .
O27 O 0.6551(7) -0.1068(5) 0.7547(3) 0.034(3) Uani 1 1 d . . .
O28 O 0.5445(9) -0.2616(5) 0.8324(3) 0.050(4) Uani 1 1 d . . .
O29 O 0.6083(8) 0.1594(5) 0.7606(3) 0.046(3) Uani 1 1 d . . .
O30 O 0.7411(11) -0.2240(6) 0.9445(3) 0.068(4) Uani 1 1 d . . .
O31 O 0.9165(8) -0.0242(6) 0.8464(3) 0.049(3) Uani 1 1 d . . .
O32 O 0.3621(9) 0.0802(5) 0.8245(3) 0.050(3) Uani 1 1 d . . .
O33 O 0.9545(10) 0.0432(7) 0.7879(4) 0.070(4) Uani 1 1 d . . .
O34 O 0.8136(10) -0.1751(6) 0.7625(3) 0.065(4) Uani 1 1 d . . .
O35 O 0.8984(10) 0.0207(6) 0.9747(3) 0.056(4) Uani 1 1 d . . .
O36 O 1.0139(10) -0.1358(7) 0.8730(4) 0.068(4) Uiso 1 1 d . . .
O37 O 0.7695(8) 0.0827(5) 0.7805(3) 0.038(3) Uani 1 1 d . . .
O38 O 0.8793(10) 0.1014(6) 0.8425(3) 0.059(4) Uani 1 1 d . . .
O39 O 0.7995(9) -0.0915(6) 0.9491(3) 0.048(3) Uani 1 1 d . . .
O40 O 0.6149(8) 0.0215(5) 1.0166(3) 0.035(3) Uani 1 1 d . . .
O41 O 0.4493(7) 0.0774(5) 0.9946(3) 0.035(3) Uani 1 1 d . . .

loop_
_atom_site_aniso_label
_atom_site_aniso_U_11
_atom_site_aniso_U_22
_atom_site_aniso_U_33
_atom_site_aniso_U_23
_atom_site_aniso_U_13
_atom_site_aniso_U_12
P1 0.042(3) 0.0185(19) 0.021(2) 0.0019(16) 0.0033(17) -0.0017(17)
W1 0.0474(4) 0.0196(3) 0.0213(3) -0.0006(3) 0.0058(3) 0.0030(3)
W2 0.0522(5) 0.0178(3) 0.0196(3) -0.0002(3) -0.0004(3) 0.0008(3)
W3 0.0547(5) 0.0212(3) 0.0222(3) 0.0028(3) 0.0052(3) -0.0061(3)
W4 0.0606(5) 0.0237(3) 0.0191(3) -0.0070(3) 0.0094(3) -0.0099(3)
W5 0.0528(5) 0.0225(3) 0.0167(3) 0.0000(3) 0.0071(3) -0.0072(3)
W6 0.0617(5) 0.0290(4) 0.0245(4) 0.0074(3) -0.0078(3) 0.0006(3)
W7 0.0467(5) 0.0308(4) 0.0262(3) -0.0048(3) 0.0049(3) 0.0067(3)
W8 0.0608(5) 0.0299(4) 0.0262(4) -0.0044(3) 0.0067(3) -0.0182(3)
W9 0.0478(5) 0.0436(4) 0.0336(4) -0.0020(3) 0.0109(3) -0.0095(3)
W10 0.0575(5) 0.0398(4) 0.0234(4) -0.0006(3) -0.0079(3) -0.0113(3)
W11 0.0453(5) 0.0498(5) 0.0393(4) -0.0002(4) -0.0045(3) 0.0077(4)
C1 0.057(12) 0.011(7) 0.038(9) 0.000(7) 0.014(9) -0.010(7)
C2 0.051(13) 0.029(9) 0.062(13) -0.020(9) 0.003(10) -0.002(8)
C3 0.072(13) 0.028(8) 0.007(7) 0.000(6) 0.006(7) -0.012(8)
C5 0.095(19) 0.044(12) 0.045(12) -0.001(10) 0.030(12) -0.009(12)
C6 0.100(19) 0.014(8) 0.054(12) -0.004(8) 0.009(12) 0.020(10)
C7 0.070(17) 0.031(11) 0.11(2) 0.002(12) 0.000(14) 0.024(10)
C8 0.100(19) 0.037(11) 0.030(10) -0.016(9) 0.008(11) -0.007(11)
C9 0.088(18) 0.057(13) 0.033(10) -0.021(10) 0.016(11) -0.043(12)
C10 0.042(13) 0.084(16) 0.055(13) -0.009(12) 0.008(10) -0.047(12)
C11 0.066(16) 0.054(13) 0.068(15) -0.001(11) 0.016(12) -0.016(11)
Cu14 0.0431(13) 0.0178(9) 0.0294(10) -0.0040(8) 0.0005(9) -0.0062(8)
Gd1 0.0471(8) 0.0215(5) 0.0178(5) 0.000 0.0031(5) 0.000
K1 0.094(4) 0.085(4) 0.053(3) 0.014(3) 0.016(3) -0.015(3)
N1 0.057(10) 0.017(6) 0.027(7) -0.005(6) 0.002(7) -0.003(6)
N2 0.038(9) 0.015(6) 0.035(7) -0.001(6) 0.010(6) -0.009(6)
O1 0.045(7) 0.020(5) 0.033(6) -0.001(5) 0.003(5) 0.003(5)
O2 0.063(8) 0.030(6) 0.010(5) 0.003(4) 0.007(5) 0.003(5)
O3 0.064(9) 0.027(6) 0.024(6) -0.002(5) 0.010(5) -0.018(5)
O4 0.051(8) 0.033(6) 0.016(5) -0.006(5) 0.000(5) 0.004(5)
O5 0.030(7) 0.029(6) 0.042(6) -0.004(5) 0.018(5) 0.000(5)
O6 0.058(9) 0.041(7) 0.027(6) -0.001(5) -0.001(6) 0.011(6)
O7 0.039(7) 0.035(6) 0.014(5) 0.003(5) -0.009(4) 0.000(5)
O8 0.034(7) 0.036(6) 0.040(7) 0.006(5) 0.003(5) 0.006(5)
O9 0.045(8) 0.026(6) 0.044(7) 0.011(5) 0.004(6) 0.015(5)
O10 0.063(8) 0.018(5) 0.026(6) -0.011(5) 0.016(5) -0.010(5)
O11 0.044(7) 0.024(5) 0.019(5) -0.001(4) 0.004(5) 0.009(5)
O12 0.048(7) 0.025(5) 0.013(5) 0.003(4) 0.003(5) -0.004(5)
O13 0.056(9) 0.049(7) 0.034(7) 0.002(6) -0.002(6) 0.000(6)
O14 0.044(7) 0.026(6) 0.033(6) 0.007(5) 0.009(5) -0.008(5)
O15 0.072(10) 0.052(8) 0.036(7) -0.003(6) 0.014(6) -0.036(7)
O16 0.062(8) 0.021(5) 0.016(5) 0.010(4) 0.007(5) 0.003(5)
O17 0.039(7) 0.037(6) 0.021(5) -0.006(5) 0.007(5) -0.018(5)
O18 0.043(8) 0.045(7) 0.028(6) -0.008(5) 0.001(5) -0.017(5)
O19 0.051(8) 0.038(7) 0.035(6) -0.008(5) 0.002(6) -0.015(6)
O20 0.050(7) 0.025(5) 0.021(5) 0.000(4) 0.014(5) -0.008(5)
O21 0.063(9) 0.025(6) 0.051(8) 0.002(6) 0.013(7) -0.002(6)
O22 0.044(7) 0.027(6) 0.023(5) -0.009(5) 0.000(5) -0.009(5)
O23 0.054(9) 0.038(7) 0.038(7) 0.013(6) -0.017(6) 0.004(6)
O24 0.068(9) 0.033(6) 0.025(6) -0.013(5) 0.001(6) -0.014(6)
O25 0.114(12) 0.029(6) 0.011(5) -0.013(5) 0.019(6) -0.025(6)
O26 0.087(10) 0.036(6) 0.016(5) 0.005(5) 0.015(6) -0.016(6)
O27 0.028(7) 0.043(6) 0.029(6) 0.002(5) 0.000(5) 0.013(5)
O28 0.092(11) 0.030(6) 0.020(6) 0.005(5) -0.014(6) -0.005(6)
O29 0.047(8) 0.033(6) 0.055(8) 0.025(6) 0.003(6) 0.003(5)
O30 0.121(13) 0.032(7) 0.044(8) 0.016(6) -0.002(8) -0.001(7)
O31 0.041(8) 0.048(7) 0.049(8) -0.006(6) -0.017(6) 0.002(6)
O32 0.063(9) 0.030(6) 0.051(8) 0.010(6) -0.004(6) 0.006(6)
O33 0.057(10) 0.064(9) 0.096(11) -0.001(8) 0.038(8) -0.010(7)
O34 0.087(11) 0.052(8) 0.061(9) -0.033(7) 0.028(8) 0.010(7)
O35 0.082(11) 0.059(8) 0.016(6) 0.001(6) -0.024(6) -0.020(7)
O37 0.053(8) 0.037(6) 0.026(6) 0.005(5) 0.010(5) -0.022(5)
O38 0.107(12) 0.044(7) 0.025(6) -0.017(6) 0.008(7) -0.015(7)
O39 0.058(9) 0.051(7) 0.025(6) -0.003(6) -0.025(6) -0.008(6)
O40 0.047(7) 0.020(5) 0.037(6) -0.001(5) 0.003(5) -0.001(5)
O41 0.018(6) 0.025(6) 0.056(7) -0.002(5) -0.010(5) -0.006(4)

loop_
_atom_type_symbol
_atom_type_description
_atom_type_scat_dispersion_real
_atom_type_scat_dispersion_imag
_atom_type_scat_source
C C 0.0033 0.0016 'International Tables Vol C Tables 4.2.6.8 and 6.1.1.4'
H H 0.0000 0.0000 'International Tables Vol C Tables 4.2.6.8 and 6.1.1.4'
N N 0.0061 0.0033 'International Tables Vol C Tables 4.2.6.8 and 6.1.1.4'
O O 0.0106 0.0060 'International Tables Vol C Tables 4.2.6.8 and 6.1.1.4'
P P 0.1023 0.0942 'International Tables Vol C Tables 4.2.6.8 and 6.1.1.4'
Cu Cu 0.3201 1.2651 'International Tables Vol C Tables 4.2.6.8 and 6.1.1.4'
Gd Gd -0.1653 3.9035 'International Tables Vol C Tables 4.2.6.8 and 6.1.1.4'
W W -0.8490 6.8722 'International Tables Vol C Tables 4.2.6.8 and 6.1.1.4'
K K 0.2009 0.2494 'International Tables Vol C Tables 4.2.6.8 and 6.1.1.4'

loop_
_geom_angle_atom_site_label_1
_geom_angle_atom_site_label_2
_geom_angle_atom_site_label_3
_geom_angle
_geom_angle_site_symmetry_1
_geom_angle_site_symmetry_3
_geom_angle_publ_flag
O12 P1 O11 111.3(6) . . ?
O12 P1 O7 108.4(6) . . ?
O11 P1 O7 110.3(6) . . ?
O12 P1 O22 108.6(6) . . ?
O11 P1 O22 110.5(6) . . ?
O7 P1 O22 107.7(6) . . ?
O32 W1 O20 103.1(5) . . ?
O32 W1 O14 101.4(5) . . ?
O20 W1 O14 94.3(5) . . ?
O32 W1 O5 99.6(5) . . ?
O20 W1 O5 91.3(4) . . ?
O14 W1 O5 156.4(4) . . ?
O32 W1 O2 97.1(5) . . ?
O20 W1 O2 159.6(5) . . ?
O14 W1 O2 84.8(4) . . ?
O5 W1 O2 82.1(4) . . ?
O32 W1 O12 165.5(5) . . ?
O20 W1 O12 89.8(4) . . ?
O14 W1 O12 83.9(4) . . ?
O5 W1 O12 73.1(4) . . ?
O2 W1 O12 69.7(4) . . ?
O32 W1 K1 88.9(4) . . ?
O20 W1 K1 46.4(3) . . ?
O14 W1 K1 140.6(3) . . ?
O5 W1 K1 50.0(3) . . ?
O2 W1 K1 132.0(3) . . ?
O12 W1 K1 95.5(2) . . ?
O28 W2 O16 103.0(5) . . ?
O28 W2 O9 98.6(6) . . ?
O16 W2 O9 93.6(5) . . ?
O28 W2 O4 102.6(5) . . ?
O16 W2 O4 93.1(4) . . ?
O9 W2 O4 155.7(5) . . ?
O28 W2 O1 95.1(4) . . ?
O16 W2 O1 161.9(4) . . ?
O9 W2 O1 83.6(4) . . ?
O4 W2 O1 82.9(4) . . ?
O28 W2 O11 170.3(5) . . ?
O16 W2 O11 82.1(4) . . ?
O9 W2 O11 72.6(4) . . ?
O4 W2 O11 85.2(4) . . ?
O1 W2 O11 80.0(4) . . ?
O28 W2 K1 88.6(5) . . ?
O16 W2 K1 49.3(4) . . ?
O9 W2 K1 142.7(3) . . ?
O4 W2 K1 50.3(3) . . ?
O1 W2 K1 132.5(3) . . ?
O11 W2 K1 100.9(3) . . ?
O29 W3 O17 104.5(5) . . ?
O29 W3 O14 101.6(5) . . ?
O17 W3 O14 92.5(5) . . ?
O29 W3 O37 100.2(5) . . ?
O17 W3 O37 93.2(5) . . ?
O14 W3 O37 155.3(4) . . ?
O29 W3 O21 95.7(5) . . ?
O17 W3 O21 159.8(4) . . ?
O14 W3 O21 84.3(5) . . ?
O37 W3 O21 82.1(5) . . ?
O29 W3 O22 163.9(5) . . ?
O17 W3 O22 89.5(4) . . ?
O14 W3 O22 85.5(4) . . ?
O37 W3 O22 70.5(4) . . ?
O21 W3 O22 70.4(4) . . ?
O25 W4 O2 102.4(5) . . ?
O25 W4 O3 101.9(5) . . ?
O2 W4 O3 91.5(5) . . ?
O25 W4 O10 100.0(5) . . ?
O2 W4 O10 87.5(5) . . ?
O3 W4 O10 157.7(4) . . ?
O25 W4 O24 102.0(5) . . ?
O2 W4 O24 155.4(4) . . ?
O3 W4 O24 85.2(5) . . ?
O10 W4 O24 86.5(5) . . ?
O25 W4 O12 172.1(5) . . ?
O2 W4 O12 73.1(4) . . ?
O3 W4 O12 84.8(4) . . ?
O10 W4 O12 73.6(4) . . ?
O24 W4 O12 82.4(4) . . ?
O26 W5 O18 102.6(5) . . ?
O26 W5 O4 103.2(5) . . ?
O18 W5 O4 87.8(4) . . ?
O26 W5 O10 100.2(5) . . ?
O18 W5 O10 88.6(5) . . ?
O4 W5 O10 156.5(5) . . ?
O26 W5 O5 99.2(5) . . ?
O18 W5 O5 158.2(4) . . ?
O4 W5 O5 87.6(4) . . ?
O10 W5 O5 87.3(4) . . ?
O26 W5 O12 170.4(5) . . ?
O18 W5 O12 85.0(4) . . ?
O4 W5 O12 82.8(4) . . ?
O10 W5 O12 73.8(4) . . ?
O5 W5 O12 73.3(4) . . ?
O26 W5 K1 83.8(4) . . ?
O18 W5 K1 133.0(3) . . ?
O4 W5 K1 46.1(3) . . ?
O10 W5 K1 136.7(3) . . ?
O5 W5 K1 49.8(3) . . ?
O12 W5 K1 95.4(2) . . ?
O30 W6 O1 104.0(5) . . ?
O30 W6 O23 101.2(6) . . ?
O1 W6 O23 90.8(5) . . ?
O30 W6 O18 101.3(6) . . ?
O1 W6 O18 87.9(4) . . ?
O23 W6 O18 157.0(4) . . ?
O30 W6 O39 101.1(5) . . ?
O1 W6 O39 154.9(4) . . ?
O23 W6 O39 85.0(5) . . ?
O18 W6 O39 86.5(5) . . ?
O30 W6 O7 170.7(5) . . ?
O1 W6 O7 83.8(4) . . ?
O23 W6 O7 73.3(4) . . ?
O18 W6 O7 83.8(4) . . ?
O39 W6 O7 71.3(4) . . ?
O34 W7 O27 103.4(6) . . ?
O34 W7 O9 99.2(6) . . ?
O27 W7 O9 95.1(5) . . ?
O34 W7 O8 101.5(6) . . ?
O27 W7 O8 93.3(5) . . ?
O9 W7 O8 155.1(5) . . ?
O34 W7 O6 94.9(6) . . ?
O27 W7 O6 161.4(5) . . ?
O9 W7 O6 85.1(5) . . ?
O8 W7 O6 79.6(4) . . ?
O34 W7 O11 170.9(5) . . ?
O27 W7 O11 82.1(4) . . ?
O9 W7 O11 72.8(4) . . ?
O8 W7 O11 85.3(4) . . ?
O6 W7 O11 80.3(4) . . ?
O34 W7 K1 65.4(5) . 2_656 ?
O27 W7 K1 38.7(3) . 2_656 ?
O9 W7 K1 107.5(3) . 2_656 ?
O8 W7 K1 93.5(3) . 2_656 ?
O6 W7 K1 157.7(3) . 2_656 ?
O11 W7 K1 120.7(2) . 2_656 ?
O15 W8 O21 102.3(5) . . ?
O15 W8 O19 102.4(5) . . ?
O21 W8 O19 155.3(4) . . ?
O15 W8 O3 101.6(5) . . ?
O21 W8 O3 90.0(5) . . ?
O19 W8 O3 84.8(5) . . ?
O15 W8 O38 101.0(6) . . ?
O21 W8 O38 89.3(5) . . ?
O19 W8 O38 86.2(5) . . ?
O3 W8 O38 157.0(5) . . ?
O15 W8 O22 171.0(4) . . ?
O21 W8 O22 72.7(4) . . ?
O19 W8 O22 82.8(4) . . ?
O3 W8 O22 86.1(4) . . ?
O38 W8 O22 71.8(4) . . ?
O33 W9 O8 103.3(6) . . ?
O33 W9 O31 100.2(7) . . ?
O8 W9 O31 86.8(5) . . ?
O33 W9 O37 101.1(6) . . ?
O8 W9 O37 90.0(4) . . ?
O31 W9 O37 158.7(5) . . ?
O33 W9 O38 100.0(6) . . ?
O8 W9 O38 156.6(5) . . ?
O31 W9 O38 86.8(5) . . ?
O37 W9 O38 87.9(5) . . ?
O33 W9 O22 172.4(5) . . ?
O8 W9 O22 82.5(4) . . ?
O31 W9 O22 85.0(5) . . ?
O37 W9 O22 73.7(4) . . ?
O38 W9 O22 74.5(5) . . ?
O35 W10 O39 101.3(5) . . ?
O35 W10 O13 101.2(6) . . ?
O39 W10 O13 88.4(5) . . ?
O35 W10 O24 101.7(6) . . ?
O39 W10 O24 88.1(5) . . ?
O13 W10 O24 157.0(4) . . ?
O35 W10 O19 101.9(5) . . ?
O39 W10 O19 156.8(4) . . ?
O13 W10 O19 88.4(5) . . ?
O24 W10 O19 85.9(5) . . ?
O35 W10 O7 172.3(5) . . ?
O39 W10 O7 72.7(4) . . ?
O13 W10 O7 74.1(4) . . ?
O24 W10 O7 83.2(4) . . ?
O19 W10 O7 84.3(4) . . ?
O36 W11 O6 103.6(6) . . ?
O36 W11 O23 101.4(6) . . ?
O6 W11 O23 92.1(5) . . ?
O36 W11 O31 100.7(6) . . ?
O6 W11 O31 87.2(5) . . ?
O23 W11 O31 157.5(5) . . ?
O36 W11 O13 100.0(6) . . ?
O6 W11 O13 156.2(5) . . ?
O23 W11 O13 85.6(5) . . ?
O31 W11 O13 86.1(5) . . ?
O36 W11 O7 170.6(5) . . ?
O6 W11 O7 84.3(4) . . ?
O23 W11 O7 73.0(4) . . ?
O31 W11 O7 84.6(5) . . ?
O13 W11 O7 72.3(4) . . ?
O40 C1 O41 125.4(15) . 5_657 ?
O40 C1 C1 117.9(16) . 5_657 ?
O41 C1 C1 116.5(16) 5_657 5_657 ?
N1 C2 C7 122.2(18) . . ?
C8 C3 N1 117.7(18) . . ?
C8 C3 C4 127.7(17) . . ?
N1 C3 C4 114.7(14) . . ?
N2 C4 C9 124.6(18) . . ?
N2 C4 C3 113.1(15) . . ?
C9 C4 C3 122.3(17) . . ?
N2 C5 C11 124.0(18) . . ?
C8 C6 C7 118.3(17) . . ?
C6 C7 C2 117.7(19) . . ?
C6 C8 C3 123.0(19) . . ?
C4 C9 C10 115.3(18) . . ?
C11 C10 C9 126.0(19) . . ?
C10 C11 C5 114(2) . . ?
N2 Cu14 N1 81.4(6) . . ?
N2 Cu14 O40 96.1(5) . . ?
N1 Cu14 O40 172.4(5) . . ?
N2 Cu14 O41 178.3(5) . . ?
N1 Cu14 O41 97.0(5) . . ?
O40 Cu14 O41 85.4(4) . . ?
N2 Cu14 O25 93.8(5) . . ?
N1 Cu14 O25 92.5(5) . . ?
O40 Cu14 O25 94.8(4) . . ?
O41 Cu14 O25 87.0(5) . . ?
O17 Gd1 O17 80.2(5) . 2_656 ?
O17 Gd1 O20 71.8(3) . . ?
O17 Gd1 O20 74.1(3) 2_656 . ?
O17 Gd1 O20 74.1(3) . 2_656 ?
O17 Gd1 O20 71.8(3) 2_656 2_656 ?
O20 Gd1 O20 134.8(5) . 2_656 ?
O17 Gd1 O16 137.4(4) . 2_656 ?
O17 Gd1 O16 115.2(3) 2_656 2_656 ?
O20 Gd1 O16 148.9(3) . 2_656 ?
O20 Gd1 O16 74.2(3) 2_656 2_656 ?
O17 Gd1 O16 115.2(3) . . ?
O17 Gd1 O16 137.4(4) 2_656 . ?
O20 Gd1 O16 74.2(3) . . ?
O20 Gd1 O16 148.9(3) 2_656 . ?
O16 Gd1 O16 81.0(5) 2_656 . ?
O17 Gd1 O27 147.0(4) . 2_656 ?
O17 Gd1 O27 73.7(4) 2_656 2_656 ?
O20 Gd1 O27 81.9(3) . 2_656 ?
O20 Gd1 O27 114.9(3) 2_656 2_656 ?
O16 Gd1 O27 73.4(4) 2_656 2_656 ?
O16 Gd1 O27 74.4(4) . 2_656 ?
O17 Gd1 O27 73.7(4) . . ?
O17 Gd1 O27 147.0(4) 2_656 . ?
O20 Gd1 O27 114.9(3) . . ?
O20 Gd1 O27 81.9(3) 2_656 . ?
O16 Gd1 O27 74.4(4) 2_656 . ?
O16 Gd1 O27 73.4(4) . . ?
O27 Gd1 O27 137.2(5) 2_656 . ?
O17 Gd1 K1 90.1(3) . 2_656 ?
O17 Gd1 K1 119.4(2) 2_656 2_656 ?
O20 Gd1 K1 155.8(3) . 2_656 ?
O20 Gd1 K1 48.3(2) 2_656 2_656 ?
O16 Gd1 K1 47.4(3) 2_656 2_656 ?
O16 Gd1 K1 100.7(3) . 2_656 ?
O27 Gd1 K1 120.1(3) 2_656 2_656 ?
O27 Gd1 K1 42.5(2) . 2_656 ?
O17 Gd1 K1 119.4(2) . . ?
O17 Gd1 K1 90.1(3) 2_656 . ?
O20 Gd1 K1 48.3(2) . . ?
O20 Gd1 K1 155.8(3) 2_656 . ?
O16 Gd1 K1 100.7(3) 2_656 . ?
O16 Gd1 K1 47.4(3) . . ?
O27 Gd1 K1 42.5(2) 2_656 . ?
O27 Gd1 K1 120.1(3) . . ?
K1 Gd1 K1 142.39(17) 2_656 . ?
O27 K1 O4 113.5(4) 2_656 . ?
O27 K1 O16 61.6(3) 2_656 . ?
O4 K1 O16 54.3(3) . . ?
O27 K1 O20 66.4(3) 2_656 . ?
O4 K1 O20 66.8(3) . . ?
O16 K1 O20 58.1(3) . . ?
O27 K1 O5 117.5(3) 2_656 . ?
O4 K1 O5 52.5(3) . . ?
O16 K1 O5 90.9(3) . . ?
O20 K1 O5 52.0(3) . . ?
O27 K1 W2 88.5(3) 2_656 . ?
O4 K1 W2 30.4(2) . . ?
O16 K1 W2 26.94(18) . . ?
O20 K1 W2 68.0(2) . . ?
O5 K1 W2 78.6(2) . . ?
O27 K1 W7 23.4(2) 2_656 2_656 ?
O4 K1 W7 134.3(3) . 2_656 ?
O16 K1 W7 80.1(2) . 2_656 ?
O20 K1 W7 87.8(2) . 2_656 ?
O5 K1 W7 135.6(2) . 2_656 ?
W2 K1 W7 105.73(13) . 2_656 ?
O27 K1 W1 88.5(2) 2_656 . ?
O4 K1 W1 64.6(2) . . ?
O16 K1 W1 78.5(2) . . ?
O20 K1 W1 25.22(19) . . ?
O5 K1 W1 29.15(19) . . ?
W2 K1 W1 79.03(11) . . ?
W7 K1 W1 106.92(12) 2_656 . ?
O27 K1 W5 129.6(3) 2_656 . ?
O4 K1 W5 27.6(2) . . ?
O16 K1 W5 78.9(2) . . ?
O20 K1 W5 66.6(2) . . ?
O5 K1 W5 29.1(2) . . ?
W2 K1 W5 57.68(8) . . ?
W7 K1 W5 152.94(15) 2_656 . ?
W1 K1 W5 52.02(7) . . ?
O27 K1 Gd1 36.7(2) 2_656 . ?
O4 K1 Gd1 78.9(2) . . ?
O16 K1 Gd1 36.91(18) . . ?
O20 K1 Gd1 36.38(19) . . ?
O5 K1 Gd1 87.2(2) . . ?
W2 K1 Gd1 60.82(9) . . ?
W7 K1 Gd1 60.01(7) 2_656 . ?
W1 K1 Gd1 61.58(8) . . ?
W5 K1 Gd1 93.07(12) . . ?
C2 N1 C3 120.4(14) . . ?
C2 N1 Cu14 126.7(11) . . ?
C3 N1 Cu14 113.0(11) . . ?
C4 N2 C5 116.3(15) . . ?
C4 N2 Cu14 117.8(12) . . ?
C5 N2 Cu14 126.0(12) . . ?
W6 O1 W2 151.7(6) . . ?
W4 O2 W1 126.9(5) . . ?
W4 O3 W8 151.9(6) . . ?
W5 O4 W2 152.2(6) . . ?
W5 O4 K1 106.3(5) . . ?
W2 O4 K1 99.3(4) . . ?
W1 O5 W5 124.5(5) . . ?
W1 O5 K1 100.8(4) . . ?
W5 O5 K1 101.1(4) . . ?
W11 O6 W7 153.7(6) . . ?
P1 O7 W10 128.7(6) . . ?
P1 O7 W6 123.8(6) . . ?
W10 O7 W6 90.7(3) . . ?
P1 O7 W11 123.2(6) . . ?
W10 O7 W11 90.3(3) . . ?
W6 O7 W11 88.9(3) . . ?
W9 O8 W7 154.9(6) . . ?
W7 O9 W2 120.9(5) . . ?
W4 O10 W5 125.2(5) . . ?
P1 O11 W2 128.7(6) . . ?
P1 O11 W7 128.1(6) . . ?
W2 O11 W7 91.3(3) . . ?
P1 O12 W5 124.8(5) . . ?
P1 O12 W1 125.4(5) . . ?
W5 O12 W1 89.0(4) . . ?
P1 O12 W4 127.8(6) . . ?
W5 O12 W4 87.3(3) . . ?
W1 O12 W4 90.3(3) . . ?
W10 O13 W11 123.2(6) . . ?
W1 O14 W3 142.1(6) . . ?
W2 O16 Gd1 141.0(6) . . ?
W2 O16 K1 103.8(4) . . ?
Gd1 O16 K1 95.7(3) . . ?
W3 O17 Gd1 158.1(6) . . ?
W5 O18 W6 148.6(6) . . ?
W8 O19 W10 150.9(7) . . ?
W1 O20 Gd1 156.2(5) . . ?
W1 O20 K1 108.4(4) . . ?
Gd1 O20 K1 95.3(3) . . ?
W8 O21 W3 126.6(5) . . ?
P1 O22 W9 127.7(6) . . ?
P1 O22 W3 122.8(6) . . ?
W9 O22 W3 90.7(3) . . ?
P1 O22 W8 125.3(5) . . ?
W9 O22 W8 88.9(3) . . ?
W3 O22 W8 90.3(3) . . ?
W6 O23 W11 124.7(5) . . ?
W4 O24 W10 151.0(6) . . ?
W4 O25 Cu14 137.7(6) . . ?
W7 O27 Gd1 141.1(5) . . ?
W7 O27 K1 118.0(5) . 2_656 ?
Gd1 O27 K1 100.8(3) . 2_656 ?
W9 O31 W11 147.2(6) . . ?
W9 O37 W3 125.0(5) . . ?
W8 O38 W9 124.5(7) . . ?
W10 O39 W6 125.2(6) . . ?
C1 O40 Cu14 109.8(10) . . ?
C1 O41 Cu14 110.2(10) 5_657 . ?

loop_
_geom_bond_atom_site_label_1
_geom_bond_atom_site_label_2
_geom_bond_distance
_geom_bond_site_symmetry_2
_geom_bond_publ_flag
P1 O12 1.517(11) . ?
P1 O11 1.533(10) . ?
P1 O7 1.553(10) . ?
P1 O22 1.562(11) . ?
W1 O32 1.720(12) . ?
W1 O20 1.765(9) . ?
W1 O14 1.896(10) . ?
W1 O5 1.950(10) . ?
W1 O2 2.081(9) . ?
W1 O12 2.466(10) . ?
W1 K1 3.932(6) . ?
W2 O28 1.710(11) . ?
W2 O16 1.769(10) . ?
W2 O9 1.938(12) . ?
W2 O4 1.944(10) . ?
W2 O1 2.058(10) . ?
W2 O11 2.347(10) . ?
W2 K1 3.792(6) . ?
W3 O29 1.734(10) . ?
W3 O17 1.762(9) . ?
W3 O14 1.939(11) . ?
W3 O37 1.968(12) . ?
W3 O21 2.065(11) . ?
W3 O22 2.477(10) . ?
W4 O25 1.740(10) . ?
W4 O2 1.836(10) . ?
W4 O3 1.900(10) . ?
W4 O10 1.906(10) . ?
W4 O24 1.913(12) . ?
W4 O12 2.478(9) . ?
W5 O26 1.708(11) . ?
W5 O18 1.888(12) . ?
W5 O4 1.901(9) . ?
W5 O10 1.932(9) . ?
W5 O5 1.951(10) . ?
W5 O12 2.457(10) . ?
W5 K1 3.939(5) . ?
W6 O30 1.723(11) . ?
W6 O1 1.836(10) . ?
W6 O23 1.917(13) . ?
W6 O18 1.937(12) . ?
W6 O39 1.954(10) . ?
W6 O7 2.433(10) . ?
W7 O34 1.692(12) . ?
W7 O27 1.745(10) . ?
W7 O9 1.924(11) . ?
W7 O8 1.937(11) . ?
W7 O6 2.084(11) . ?
W7 O11 2.350(10) . ?
W7 K1 3.888(5) 2_656 ?
W8 O15 1.695(11) . ?
W8 O21 1.878(12) . ?
W8 O19 1.913(11) . ?
W8 O3 1.917(11) . ?
W8 O38 1.920(14) . ?
W8 O22 2.494(9) . ?
W9 O33 1.720(14) . ?
W9 O8 1.892(11) . ?
W9 O31 1.895(11) . ?
W9 O37 1.920(12) . ?
W9 O38 1.932(11) . ?
W9 O22 2.370(11) . ?
W10 O35 1.712(10) . ?
W10 O39 1.916(12) . ?
W10 O13 1.920(13) . ?
W10 O24 1.931(13) . ?
W10 O19 1.933(11) . ?
W10 O7 2.396(9) . ?
W11 O36 1.682(15) . ?
W11 O6 1.800(11) . ?
W11 O23 1.932(12) . ?
W11 O31 1.948(12) . ?
W11 O13 1.974(11) . ?
W11 O7 2.436(11) . ?
C1 O40 1.264(18) . ?
C1 O41 1.265(16) 5_657 ?
C1 C1 1.54(3) 5_657 ?
C2 N1 1.29(2) . ?
C2 C7 1.40(2) . ?
C3 C8 1.36(2) . ?
C3 N1 1.39(2) . ?
C3 C4 1.45(2) . ?
C4 N2 1.310(19) . ?
C4 C9 1.39(2) . ?
C5 N2 1.36(2) . ?
C5 C11 1.45(3) . ?
C6 C8 1.34(3) . ?
C6 C7 1.38(3) . ?
C9 C10 1.39(3) . ?
C10 C11 1.29(3) . ?
Cu14 N2 1.942(13) . ?
Cu14 N1 1.963(12) . ?
Cu14 O40 1.984(10) . ?
Cu14 O41 2.000(10) . ?
Cu14 O25 2.353(10) . ?
Gd1 O17 2.378(9) . ?
Gd1 O17 2.378(9) 2_656 ?
Gd1 O20 2.381(9) . ?
Gd1 O20 2.381(9) 2_656 ?
Gd1 O16 2.413(9) 2_656 ?
Gd1 O16 2.413(9) . ?
Gd1 O27 2.431(10) 2_656 ?
Gd1 O27 2.431(10) . ?
Gd1 K1 3.998(5) 2_656 ?
Gd1 K1 3.998(5) . ?
K1 O27 2.751(11) 2_656 ?
K1 O4 2.957(12) . ?
K1 O16 2.959(13) . ?
K1 O20 2.999(11) . ?
K1 O5 3.068(11) . ?
K1 W7 3.888(5) 2_656 ?
O27 K1 2.751(11) 2_656 ?
O41 C1 1.265(17) 5_657 ?
